data_2005737
loop_
_publ_author_name
'Negriolli, J.'
'Evain, M.'
'Andr\'e, F.'

_publ_contact_author
;
      Michel Evain
      Laboratoire de Chimie des Solides
      I.M.N, UMR CNRS 110
      Universit\'e de Nantes
      2 Rue de la Houssini\`ere
      44072 Nantes
      France
;
_publ_section_title
;
 A Corticosteroid Ester
;
_journal_issue 12
_journal_name_full 'Acta Crystallographica Section C'
_journal_page_first 3102
_journal_page_last 3104
_journal_paper_doi 10.1107/S0108270196009444
_journal_volume 52
_journal_year 1996
_chemical_formula_sum 'C23 H29 F O5'
_chemical_formula_weight 404.48
_chemical_name_systematic 9\a-fluoro-11\b-hydroxy-21-methoxy-16\a-methyl-pregna-1,4-diene-3,20,21-trione
_space_group_IT_number 4
_symmetry_cell_setting monoclinic
_symmetry_space_group_name_Hall 'P 2yb'
_symmetry_space_group_name_H-M 'P 1 21 1'
_audit_creation_method from_xtal_archive_file_using_CIFIO
_cell_angle_alpha 90.00000
_cell_angle_beta 93.620(16)
_cell_angle_gamma 90.00000
_cell_formula_units_Z 2
_cell_length_a 7.7176(16)
_cell_length_b 17.328(4)
_cell_length_c 7.8162(15)
_cell_measurement_reflns_used 25
_cell_measurement_temperature 293
_cell_measurement_theta_max 20
_cell_measurement_theta_min 10
_cell_volume 1043.2(4)
_computing_cell_refinement 'CAD-4 Software'
_computing_data_collection 'CAD-4 Software (Enraf-Nonius, 1989)'
_computing_data_reduction 'xtal (Hall, King & Stewart, 1995)'
_computing_molecular_graphics 'ORTEP (Johnson, 1965)'
_computing_publication_material xtal
_computing_structure_refinement xtal
_computing_structure_solution 'SHELXTL (Sheldrick, 1996)'
_diffrn_ambient_temperature 293
_diffrn_measurement_device Enraf-Nonius_CAD-4F
_diffrn_measurement_method \w
_diffrn_radiation_monochromator graphite
_diffrn_radiation_source 'fine-focus sealed tube'
_diffrn_radiation_type MoK\a
_diffrn_radiation_wavelength 0.71073
_diffrn_reflns_av_R_equivalents .029
_diffrn_reflns_av_sigmaI/netI .113
_diffrn_reflns_limit_h_max 12
_diffrn_reflns_limit_h_min -12
_diffrn_reflns_limit_k_max 27
_diffrn_reflns_limit_k_min -27
_diffrn_reflns_limit_l_max 12
_diffrn_reflns_limit_l_min 0
_diffrn_reflns_number 9688
_diffrn_reflns_reduction_process perpendicular_monochr_Lp
_diffrn_reflns_theta_max 34.95
_diffrn_reflns_theta_min 2.35
_diffrn_standards_decay_% negligible
_diffrn_standards_interval_time 60
_diffrn_standards_number 3
_exptl_absorpt_coefficient_mu 0.10
_exptl_absorpt_correction_T_max 0.99
_exptl_absorpt_correction_T_min 0.96
_exptl_absorpt_correction_type analytical
_exptl_absorpt_process_details xtal_ABSORB
_exptl_crystal_colour Colourless
_exptl_crystal_density_diffrn 1.288
_exptl_crystal_density_meas ?
_exptl_crystal_description plate
_exptl_crystal_F_000 432
_exptl_crystal_size_max 0.76
_exptl_crystal_size_mid 0.55
_exptl_crystal_size_min 0.08
_refine_diff_density_max .39
_refine_diff_density_min -.32
_refine_ls_extinction_coef 0.003(2)
_refine_ls_extinction_method 'Zachariasen (1968)'
_refine_ls_goodness_of_fit_all 1.421
_refine_ls_goodness_of_fit_obs 1.421
_refine_ls_hydrogen_treatment 'H atoms: see text'
_refine_ls_matrix_type full
_refine_ls_number_constraints 0
_refine_ls_number_parameters 366
_refine_ls_number_reflns 4637
_refine_ls_number_restraints 0
_refine_ls_R_factor_all .059
_refine_ls_R_factor_obs .059
_refine_ls_shift/esd_max .001
_refine_ls_shift/esd_mean .001
_refine_ls_structure_factor_coef F
_refine_ls_weighting_details 'w = 1/[\s^2^(F~o~^2^)+(0.02F~o~^2^)]'
_refine_ls_weighting_scheme calc
_refine_ls_wR_factor_all .059
_refine_ls_wR_factor_obs .059
_reflns_number_observed 5707
_reflns_number_total 9168
_reflns_observed_criterion refl_observed_if_F_>_4_sigma(F)
_cod_data_source_file bm1097.cif
_cod_data_source_block evet
_cod_depositor_comments
;
The following automatic conversions were performed:

'_exptl_absorpt_correction_type' value 'Analytical' changed to
'analytical' according to
/home/saulius/struct/CIF-dictionaries/cif_core.dic dictionary named
'cif_core.dic' version 2.4.1 from 2010-06-29.

Automatic conversion script
Id: cif_fix_values 1715 2011-07-08 13:25:40Z adriana 

The following automatic conversions were performed:

'_exptl_crystal_density_meas' value 'not measured' was changed to '?'
- the value is perceived as not measured.

Automatic conversion script
Id: cif_fix_values 3008 2015-01-20 13:52:24Z robertas 

The following automatic conversions were performed:

'_refine_ls_weighting_scheme' value 'w =
1/[\s^2^(F~o~^2^)+(0.02F~o~^2^)]' was changed to 'calc'. New tag
'_refine_ls_weighting_details' was created. The value of the new tag
was set to 'w = 1/[\s^2^(F~o~^2^)+(0.02F~o~^2^)]'.

Automatic conversion script
Id: cif_fix_values 3143 2015-03-26 13:38:13Z robertas 
;
_cod_original_sg_symbol_Hall 'P 2y1'
_cod_original_sg_symbol_H-M 'P 21'
_cod_database_code 2005737

loop_
_symmetry_equiv_pos_as_xyz
+x,+y,+z
-x,1/2+y,-z

loop_
_atom_site_aniso_label
_atom_site_aniso_U_11
_atom_site_aniso_U_22
_atom_site_aniso_U_33
_atom_site_aniso_U_12
_atom_site_aniso_U_13
_atom_site_aniso_U_23
F .0420(8) .0395(8) .0417(9) -.0066(7) -.0046(6) .0010(7)
O1 .0520(13) .0352(10) .1022(19) -.0113(9) .0092(12) .0089(12)
O2 .0816(16) .0246(9) .0538(13) -.0012(10) .0258(11) -.0050(9)
O3 .0567(14) .0474(13) .139(2) -.0104(11) .0125(14) .0248(15)
O4 .0734(16) .0606(15) .0838(18) -.0002(13) .0010(13) -.0122(14)
O5 .0542(13) .0567(13) .0616(14) .0004(11) -.0066(10) .0111(11)
C1 .0452(15) .0282(13) .0457(16) .0027(11) .0118(12) .0073(11)
C2 .0426(16) .0347(13) .0602(19) .0006(12) .0168(14) .0097(12)
C3 .0480(16) .0296(12) .0558(17) -.0046(11) .0074(13) .0081(12)
C4 .0476(16) .0231(11) .0545(18) -.0003(10) .0042(13) .0049(11)
C5 .0448(15) .0246(11) .0402(14) .0022(10) -.0003(11) .0048(10)
C6 .0416(15) .0231(11) .0636(19) .0026(10) .0060(14) .0060(12)
C7 .0394(15) .0284(12) .0537(18) .0074(11) .0085(13) -.0025(12)
C8 .0349(12) .0212(10) .0364(14) .0000(9) .0039(11) -.0005(9)
C9 .0335(13) .0231(10) .0359(14) -.0018(9) .0029(10) -.0011(9)
C10 .0388(14) .0231(10) .0418(15) -.0040(9) .0048(11) .0022(10)
C11 .0377(14) .0269(11) .0475(16) .0022(10) .0088(12) .0049(11)
C12 .0403(16) .0274(11) .0485(17) .0030(10) .0088(13) .0080(11)
C13 .0359(14) .0242(11) .0363(13) -.0027(9) .0054(11) .0031(9)
C14 .0352(14) .0278(11) .0367(13) -.0010(10) .0039(11) -.0041(11)
C15 .0463(17) .0375(14) .0555(18) .0038(12) .0176(14) .0010(13)
C16 .0420(15) .0388(13) .0490(16) -.0032(12) .0127(13) .0023(13)
C17 .0397(14) .0370(13) .0343(14) -.0041(11) .0032(12) .0061(11)
C18 .062(2) .0405(15) .0394(15) -.0044(15) .0008(14) .0006(13)
C19 .0531(17) .0346(14) .0421(16) -.0066(13) .0024(13) -.0041(12)
C20 .0460(16) .0395(14) .0527(17) -.0045(12) .0069(13) .0145(12)
C21 .0544(18) .0384(14) .0475(17) -.0079(12) .0063(14) .0142(13)
C22 .102(3) .077(3) .058(2) .000(2) .036(2) .002(2)
C23 .060(2) .087(3) .089(3) .018(2) -.011(2) .012(3)

loop_
_atom_site_label
_atom_site_fract_x
_atom_site_fract_y
_atom_site_fract_z
_atom_site_U_iso_or_equiv
_atom_site_thermal_displace_type
F .1223(2) .82240 .2142(2) .0413(8) Uani
O1 -.2146(3) .62750(14) .4893(3) .0629(13) Uani
O2 .2143(3) .96405(15) .5353(3) .0524(12) Uani
O3 .6798(3) 1.12275(16) .0508(4) .0807(17) Uani
O4 .3908(3) 1.20371(17) .1484(4) .0728(16) Uani
O5 .2486(3) 1.12273(16) -.0322(3) .0579(13) Uani
C1 -.0197(4) .81168(17) .5429(4) .0393(14) Uani
C2 -.1399(4) .75728(18) .5407(4) .0453(15) Uani
C3 -.1013(4) .67739(17) .4963(4) .0443(15) Uani
C4 .0773(4) .66051(16) .4601(4) .0417(14) Uani
C5 .2011(3) .71443(16) .4622(3) .0367(13) Uani
C6 .3821(4) .69663(17) .4182(4) .0427(14) Uani
C7 .4431(4) .75072(16) .2807(4) .0403(14) Uani
C8 .4143(3) .83605(15) .3222(3) .0308(12) Uani
C9 .2237(3) .84968(15) .3603(3) .0308(12) Uani
C10 .1663(3) .79754(16) .5116(3) .0345(12) Uani
C11 .1674(4) .93488(16) .3694(4) .0371(13) Uani
C12 .2402(4) .98444(17) .2252(4) .0385(14) Uani
C13 .4334(3) .97358(15) .2079(3) .0320(12) Uani
C14 .4635(3) .88717(16) .1740(3) .0332(12) Uani
C15 .6475(4) .8826(2) .1144(4) .0458(16) Uani
C16 .6750(4) .9593(2) .0193(4) .0429(14) Uani
C17 .5088(3) 1.00661(17) .0416(3) .0370(13) Uani
C18 .2711(5) .8128(2) .6845(4) .0475(16) Uani
C19 .5431(4) 1.00407(19) .3640(4) .0433(15) Uani
C20 .5406(4) 1.09278(19) .0481(4) .0459(15) Uani
C21 .3847(4) 1.14710(19) .0627(4) .0466(16) Uani
C22 .7140(7) .9485(3) -.1665(5) .078(3) Uani
C23 .0920(6) 1.1695(3) -.0209(7) .079(3) Uani
H1 -.054(4) .8600(18) .564(4) .041(7) Uiso
H2 -.245(4) .7697(17) .579(4) .038(8) Uiso
H3 .108(4) .607(2) .436(4) .051(8) Uiso
H4 .390(4) .6457(19) .379(4) .044(5) Uiso
H4' .456(4) .7024(17) .525(4) .044(5) Uiso
H5 .382(4) .7398(18) .177(4) .043(5) Uiso
H5' .551(4) .7424(18) .267(4) .043(5) Uiso
H6 .486(3) .8524(15) .423(3) .028(6) Uiso
H7 .390(3) .8729(14) .088(3) .025(6) Uiso
H8 .663(4) .837(2) .046(4) .052(6) Uiso
H8' .728(4) .881(2) .208(4) .052(6) Uiso
H9 .763(4) .9859(17) .075(4) .037(8) Uiso
H10 .622(6) .919(3) -.224(7) .105(9) Uiso
H10' .734(6) .995(3) -.211(7) .105(9) Uiso
H10" .836(6) .916(3) -.177(6) .105(9) Uiso
H11 .423(3) .9968(14) -.049(3) .023(6) Uiso
H12 .005(7) 1.140(3) -.096(8) .129(11) Uiso
H12' .053(7) 1.173(3) .109(8) .129(11) Uiso
H12" .100(7) 1.216(4) -.036(8) .129(11) Uiso
H13 .509(4) .9757(18) .473(4) .048(5) Uiso
H13' .659(4) 1.0000(18) .348(4) .048(5) Uiso
H13" .528(4) 1.056(2) .378(4) .048(5) Uiso
H14 .209(3) 1.0379(18) .239(3) .037(5) Uiso
H14' .184(4) .9695(16) .109(4) .037(5) Uiso
H15 .047(4) .9359(15) .349(3) .030(7) Uiso
H16 .199(4) 1.005(2) .529(5) .056(10) Uiso
H17 .246(4) .770(2) .770(4) .059(5) Uiso
H17' .388(5) .810(2) .672(4) .059(5) Uiso
H17" .237(4) .862(2) .723(4) .059(5) Uiso

loop_
_atom_type_symbol
_atom_type_scat_dispersion_real
_atom_type_scat_dispersion_imag
_atom_type_scat_source
C .002 .002 'Int. Tables Vol IV Tables 2.2B and 2.3.1'
H 0 0 'Int. Tables Vol IV Tables 2.2B and 2.3.1'
O .008 .006 'Int. Tables Vol IV Tables 2.2B and 2.3.1'
F .014 .01 'Int. Tables Vol IV Tables 2.2B and 2.3.1'

loop_
_geom_angle_atom_site_label_1
_geom_angle_atom_site_label_2
_geom_angle_atom_site_label_3
_geom_angle
_geom_angle_publ_flag
H16 O2 C11 105(3) ?
C21 O5 C23 114.9(3) no
H1 C1 C2 117.1(19) ?
H1 C1 C10 118.6(19) ?
C2 C1 C10 124.2(3) no
H2 C2 C1 117.9(19) ?
H2 C2 C3 120.2(19) ?
C1 C2 C3 121.6(3) no
O1 C3 C4 122.1(3) no
O1 C3 C2 121.4(3) no
C4 C3 C2 116.5(3) no
H3 C4 C5 119.0(19) ?
H3 C4 C3 118.1(19) ?
C5 C4 C3 122.9(3) no
C4 C5 C6 122.1(3) no
C4 C5 C10 121.9(3) no
C6 C5 C10 116.0(2) no
H4 C6 H4' 109(2) ?
H4 C6 C5 110.6(18) ?
H4 C6 C7 108.5(19) ?
H4' C6 C5 106.7(18) ?
H4' C6 C7 110.2(18) ?
C5 C6 C7 111.8(2) no
H5' C7 H5 108(3) ?
H5' C7 C6 109(2) ?
H5' C7 C8 110(2) ?
H5 C7 C6 109(2) ?
H5 C7 C8 107.9(19) ?
C6 C7 C8 112.9(3) no
H6 C8 C14 106.8(16) ?
H6 C8 C7 111.5(15) ?
H6 C8 C9 107.5(15) ?
C14 C8 C7 110.7(2) no
C14 C8 C9 110.2(2) no
C7 C8 C9 110.1(2) no
F C9 C8 106.1(2) no
F C9 C11 102.28(18) no
F C9 C10 104.19(19) no
C8 C9 C11 115.6(2) no
C8 C9 C10 112.1(2) no
C11 C9 C10 114.9(2) no
C1 C10 C5 112.6(2) no
C1 C10 C18 106.4(2) no
C1 C10 C9 110.4(2) no
C5 C10 C18 107.0(2) no
C5 C10 C9 106.9(2) no
C18 C10 C9 113.6(2) no
H15 C11 O2 110.0(15) ?
H15 C11 C9 106.9(16) ?
H15 C11 C12 105.6(16) ?
O2 C11 C9 109.1(2) no
O2 C11 C12 112.6(2) no
C9 C11 C12 112.4(2) no
H14 C12 H14' 104(2) ?
H14 C12 C13 112.5(16) ?
H14 C12 C11 110.4(17) ?
H14' C12 C13 104.9(16) ?
H14' C12 C11 110.8(17) ?
C13 C12 C11 113.5(2) no
C12 C13 C19 112.5(2) no
C12 C13 C14 107.2(2) no
C12 C13 C17 116.6(2) no
C19 C13 C14 112.9(2) no
C19 C13 C17 108.6(2) no
C14 C13 C17 98.3(2) no
H7 C14 C15 108.3(17) ?
H7 C14 C8 103.9(17) ?
H7 C14 C13 107.8(16) ?
C15 C14 C8 118.9(2) no
C15 C14 C13 104.8(2) no
C8 C14 C13 112.8(2) no
H8' C15 H8 108(3) ?
H8' C15 C14 111(2) ?
H8' C15 C16 108(2) ?
H8 C15 C14 111.2(19) ?
H8 C15 C16 114(2) ?
C14 C15 C16 105.2(2) no
H9 C16 C22 109.3(19) ?
H9 C16 C17 106(2) ?
H9 C16 C15 109.3(18) ?
C22 C16 C17 113.0(3) no
C22 C16 C15 113.4(3) no
C17 C16 C15 105.2(2) no
H11 C17 C20 107.7(15) ?
H11 C17 C16 111.5(15) ?
H11 C17 C13 105.9(15) ?
C20 C17 C16 113.2(2) no
C20 C17 C13 113.6(2) no
C16 C17 C13 104.8(2) no
H17' C18 H17" 112(3) ?
H17' C18 H17 105(3) ?
H17' C18 C10 111(2) ?
H17" C18 H17 112(3) ?
H17" C18 C10 107(2) ?
H17 C18 C10 109.4(18) ?
H13' C19 H13" 103(3) ?
H13' C19 H13 112(3) ?
H13' C19 C13 111(2) ?
H13" C19 H13 109(3) ?
H13" C19 C13 111.4(18) ?
H13 C19 C13 109.5(17) ?
O3 C20 C17 125.0(3) no
O3 C20 C21 116.1(3) no
C17 C20 C21 118.7(2) no
O4 C21 O5 125.8(3) no
O4 C21 C20 123.0(3) no
O5 C21 C20 111.2(3) no
H10' C22 H10 116(4) ?
H10' C22 H10" 105(4) ?
H10' C22 C16 108(3) ?
H10 C22 H10" 108(4) ?
H10 C22 C16 109(3) ?
H10" C22 C16 111(2) ?
H12" C23 H12 119(5) ?
H12" C23 H12' 96(5) ?
H12" C23 O5 118(4) ?
H12 C23 H12' 111(4) ?
H12 C23 O5 102(3) ?
H12' C23 O5 112(3) ?

loop_
_geom_bond_atom_site_label_1
_geom_bond_atom_site_label_2
_geom_bond_distance
_geom_bond_publ_flag
F C9 1.424(3) no
O1 C3 1.229(4) no
O2 H16 .72(4) ?
O2 C11 1.417(4) no
O3 C20 1.193(4) no
O4 C21 1.187(4) no
O5 C21 1.317(4) no
O5 C23 1.462(5) no
C1 H1 .90(3) ?
C1 C2 1.322(4) no
C1 C10 1.491(4) no
C2 H2 .91(3) ?
C2 C3 1.463(4) no
C3 C4 1.453(4) no
C4 H3 .97(3) ?
C4 C5 1.336(4) no
C5 C6 1.492(4) no
C5 C10 1.519(4) no
C6 H4 .94(3) ?
C6 H4' .99(3) ?
C6 C7 1.523(4) no
C7 H5' .86(3) ?
C7 H5 .93(3) ?
C7 C8 1.533(4) no
C8 H6 .98(3) ?
C8 C14 1.525(4) no
C8 C9 1.537(4) no
C9 C11 1.542(4) no
C9 C10 1.574(4) no
C10 C18 1.554(4) no
C11 H15 .94(3) ?
C11 C12 1.550(4) no
C12 H14 .97(3) ?
C12 H14' 1.01(3) ?
C12 C13 1.518(4) no
C13 C19 1.535(4) no
C13 C14 1.541(4) no
C13 C17 1.565(4) no
C14 H7 .89(3) ?
C14 C15 1.525(4) no
C15 H8' .93(3) ?
C15 H8 .96(4) ?
C15 C16 1.543(5) no
C16 H9 .91(3) ?
C16 C22 1.514(5) no
C16 C17 1.542(4) no
C17 H11 .95(2) ?
C17 C20 1.514(4) no
C18 H17' .92(4) ?
C18 H17" .94(4) ?
C18 H17 1.03(3) ?
C19 H13' .92(3) ?
C19 H13" .92(4) ?
C19 H13 1.03(3) ?
C20 C21 1.537(4) no
C22 H10' .89(5) ?
C22 H10 .96(5) ?
C22 H10" 1.11(5) ?
C23 H12" .82(6) ?
C23 H12 1.00(6) ?
C23 H12' 1.08(6) ?
O1 H16 2.13(4) no

loop_
_geom_torsion_atom_site_label_1
_geom_torsion_atom_site_label_2
_geom_torsion_atom_site_label_3
_geom_torsion_atom_site_label_4
_geom_torsion
H16 O2 C11 C9 171(3)
H16 O2 C11 C12 45(3)
H16 O2 C11 H15 -72(3)
C23 O5 C21 O4 -2.9(5)
C23 O5 C21 C20 177.7(3)
C21 O5 C23 H12 -177(3)
C21 O5 C23 H12' -58(3)
C21 O5 C23 H12" 52(5)
C10 C1 C2 C3 -3.8(5)
C10 C1 C2 H2 170(2)
H1 C1 C2 C3 176(2)
H1 C1 C2 H2 -10(3)
C2 C1 C10 C5 4.7(4)
C2 C1 C10 C9 124.1(3)
C2 C1 C10 C18 -112.2(3)
H1 C1 C10 C5 -175(2)
H1 C1 C10 C9 -56(2)
H1 C1 C10 C18 68(2)
C1 C2 C3 O1 -177.7(3)
C1 C2 C3 C4 1.9(4)
H2 C2 C3 O1 9(2)
H2 C2 C3 C4 -171(2)
O1 C3 C4 C5 178.0(3)
O1 C3 C4 H3 -4(2)
C2 C3 C4 C5 -1.7(4)
C2 C3 C4 H3 177(2)
C3 C4 C5 C6 -177.6(3)
C3 C4 C5 C10 3.1(4)
H3 C4 C5 C6 4(2)
H3 C4 C5 C10 -175(2)
C4 C5 C6 C7 127.4(3)
C4 C5 C6 H4 6(2)
C4 C5 C6 H4' -112.1(19)
C10 C5 C6 C7 -53.3(3)
C10 C5 C6 H4 -174(2)
C10 C5 C6 H4' 67.2(19)
C4 C5 C10 C1 -4.3(4)
C4 C5 C10 C9 -125.7(3)
C4 C5 C10 C18 112.3(3)
C6 C5 C10 C1 176.4(2)
C6 C5 C10 C9 55.0(3)
C6 C5 C10 C18 -67.0(3)
C5 C6 C7 C8 50.6(3)
C5 C6 C7 H5 -69(2)
C5 C6 C7 H5' 174(2)
H4 C6 C7 C8 172.8(19)
H4 C6 C7 H5 53(3)
H4 C6 C7 H5' -64(3)
H4' C6 C7 C8 -68(2)
H4' C6 C7 H5 172(3)
H4' C6 C7 H5' 55(3)
C6 C7 C8 C9 -53.3(3)
C6 C7 C8 C14 -175.3(2)
C6 C7 C8 H6 66.0(17)
H5 C7 C8 C9 67(2)
H5 C7 C8 C14 -55(2)
H5 C7 C8 H6 -174(3)
H5' C7 C8 C9 -176(2)
H5' C7 C8 C14 62(2)
H5' C7 C8 H6 -57(3)
C7 C8 C9 F -55.9(3)
C7 C8 C9 C10 57.2(3)
C7 C8 C9 C11 -168.5(2)
C14 C8 C9 F 66.4(2)
C14 C8 C9 C10 179.5(2)
C14 C8 C9 C11 -46.2(3)
H6 C8 C9 F -177.6(16)
H6 C8 C9 C10 -64.5(16)
H6 C8 C9 C11 69.8(16)
C7 C8 C14 C13 178.9(2)
C7 C8 C14 C15 -57.9(3)
C7 C8 C14 H7 62.5(17)
C9 C8 C14 C13 56.9(3)
C9 C8 C14 C15 -179.8(2)
C9 C8 C14 H7 -59.4(17)
H6 C8 C14 C13 -59.6(16)
H6 C8 C14 C15 63.7(16)
H6 C8 C14 H7 -176(2)
F C9 C10 C1 -64.9(3)
F C9 C10 C5 57.9(2)
F C9 C10 C18 175.7(2)
C8 C9 C10 C1 -179.2(2)
C8 C9 C10 C5 -56.4(3)
C8 C9 C10 C18 61.3(3)
C11 C9 C10 C1 46.2(3)
C11 C9 C10 C5 169.0(2)
C11 C9 C10 C18 -73.3(3)
F C9 C11 O2 162.0(2)
F C9 C11 C12 -72.3(2)
F C9 C11 H15 43.1(16)
C8 C9 C11 O2 -83.2(3)
C8 C9 C11 C12 42.5(3)
C8 C9 C11 H15 157.9(16)
C10 C9 C11 O2 49.8(3)
C10 C9 C11 C12 175.5(2)
C10 C9 C11 H15 -69.1(16)
C1 C10 C18 H17 70(2)
C1 C10 C18 H17' -174(2)
C1 C10 C18 H17" -51(2)
C5 C10 C18 H17 -50(2)
C5 C10 C18 H17' 65(2)
C5 C10 C18 H17" -172(2)
C9 C10 C18 H17 -168(2)
C9 C10 C18 H17' -53(2)
C9 C10 C18 H17" 70(2)
O2 C11 C12 C13 74.7(3)
O2 C11 C12 H14 -52.7(17)
O2 C11 C12 H14' -167.6(17)
C9 C11 C12 C13 -49.0(3)
C9 C11 C12 H14 -176.4(16)
C9 C11 C12 H14' 68.7(17)
H15 C11 C12 C13 -165.2(17)
H15 C11 C12 H14 67(2)
H15 C11 C12 H14' -48(2)
C11 C12 C13 C14 57.8(3)
C11 C12 C13 C17 166.8(2)
C11 C12 C13 C19 -66.8(3)
H14 C12 C13 C14 -175.8(17)
H14 C12 C13 C17 -66.9(18)
H14 C12 C13 C19 59.5(18)
H14' C12 C13 C14 -63.2(17)
H14' C12 C13 C17 45.7(17)
H14' C12 C13 C19 172.1(17)
C12 C13 C14 C8 -62.8(3)
C12 C13 C14 C15 166.5(2)
C12 C13 C14 H7 51.2(18)
C17 C13 C14 C8 176.0(2)
C17 C13 C14 C15 45.2(2)
C17 C13 C14 H7 -70.0(18)
C19 C13 C14 C8 61.6(3)
C19 C13 C14 C15 -69.1(3)
C19 C13 C14 H7 175.7(18)
C12 C13 C17 C16 -156.2(2)
C12 C13 C17 C20 79.7(3)
C12 C13 C17 H11 -38.3(16)
C14 C13 C17 C16 -42.2(2)
C14 C13 C17 C20 -166.3(2)
C14 C13 C17 H11 75.7(15)
C19 C13 C17 C16 75.5(3)
C19 C13 C17 C20 -48.6(3)
C19 C13 C17 H11 -166.6(15)
C12 C13 C19 H13 59.0(19)
C12 C13 C19 H13' -176(2)
C12 C13 C19 H13" -62(2)
C14 C13 C19 H13 -62.4(19)
C14 C13 C19 H13' 62(2)
C14 C13 C19 H13" 177(2)
C17 C13 C19 H13 -170.4(19)
C17 C13 C19 H13' -46(2)
C17 C13 C19 H13" 69(2)
C8 C14 C15 C16 -158.8(2)
C8 C14 C15 H8 77(2)
C8 C14 C15 H8' -43(2)
C13 C14 C15 C16 -31.7(3)
C13 C14 C15 H8 -156(2)
C13 C14 C15 H8' 84(2)
H7 C14 C15 C16 83.1(17)
H7 C14 C15 H8 -41(3)
H7 C14 C15 H8' -161(3)
C14 C15 C16 C17 4.2(3)
C14 C15 C16 C22 -119.9(3)
C14 C15 C16 H9 118(2)
H8 C15 C16 C17 126(2)
H8 C15 C16 C22 2(2)
H8 C15 C16 H9 -120(3)
H8' C15 C16 C17 -114(2)
H8' C15 C16 C22 122(2)
H8' C15 C16 H9 0(3)
C15 C16 C17 C13 24.2(3)
C15 C16 C17 C20 148.5(3)
C15 C16 C17 H11 -89.9(16)
C22 C16 C17 C13 148.5(3)
C22 C16 C17 C20 -87.2(4)
C22 C16 C17 H11 34.5(16)
H9 C16 C17 C13 -92(2)
H9 C16 C17 C20 33(2)
H9 C16 C17 H11 154(2)
C15 C16 C22 H10 56(3)
C15 C16 C22 H10' -177(3)
C15 C16 C22 H10" -62(3)
C17 C16 C22 H10 -64(3)
C17 C16 C22 H10' 63(3)
C17 C16 C22 H10" 178(3)
H9 C16 C22 H10 178(4)
H9 C16 C22 H10' -55(4)
H9 C16 C22 H10" 60(3)
C13 C17 C20 O3 113.3(4)
C13 C17 C20 C21 -63.1(3)
C16 C17 C20 O3 -6.1(4)
C16 C17 C20 C21 177.6(2)
H11 C17 C20 O3 -129.8(16)
H11 C17 C20 C21 53.8(16)
O3 C20 C21 O4 -35.5(5)
O3 C20 C21 O5 143.9(3)
C17 C20 C21 O4 141.2(3)
C17 C20 C21 O5 -39.4(4)
